data_4300046
loop_
_publ_author_name
'Vadim Yu. Kukushkin'
'Tatyana B. Pakhomova'
'Nadezhda A. Bokach'
'Gabriele Wagner'
'Maxim L. Kuznetsov'
'Markus Galanski'
'Armando J. L. Pombeiro'

_publ_section_title
;
Iminoacylation. 3. Formation of Platinum(IV)-Based Metallaligands Due to
Facile One-End Addition of vic-Dioximes to Coordinated Organonitriles1-3
;
_journal_name_full 'Inorganic Chemistry'
_journal_page_first 216
_journal_page_last 225
_journal_paper_doi 10.1021/ic990552m
_journal_volume 39
_journal_year 2000
_chemical_formula_sum 'C18 H36 Cl4 N8 O6 Pt'
_chemical_formula_weight 797.44
_space_group_IT_number 2
_symmetry_cell_setting triclinic
_symmetry_space_group_name_Hall '-P 1'
_symmetry_space_group_name_H-M 'P -1'
_atom_sites_solution_hydrogens geom
_atom_sites_solution_primary direct
_atom_sites_solution_secondary difmap
_audit_creation_method SHELXL-97
_cell_angle_alpha 101.02(3)
_cell_angle_beta 99.35(3)
_cell_angle_gamma 96.68(3)
_cell_formula_units_Z 1
_cell_length_a 6.9010(10)
_cell_length_b 8.303(2)
_cell_length_c 14.177(3)
_cell_measurement_reflns_used 24
_cell_measurement_temperature 293(2)
_cell_measurement_theta_max 12.6
_cell_measurement_theta_min 11.
_cell_volume 777.6(3)
_computing_structure_refinement 'SHELXL-97 (Sheldrick, 1997)'
_computing_structure_solution 'SHELXS-97 (Sheldrick, 1990)'
_diffrn_ambient_temperature 293(2)
_diffrn_measured_fraction_theta_full 0.947
_diffrn_measured_fraction_theta_max 0.947
_diffrn_measurement_device_type CAD-4
_diffrn_measurement_method theta/2theta
_diffrn_radiation_monochromator beta-filter
_diffrn_radiation_source 'fine-focus sealed tube'
_diffrn_radiation_type MoK\a
_diffrn_radiation_wavelength 0.71073
_diffrn_reflns_av_R_equivalents 0.0170
_diffrn_reflns_av_sigmaI/netI 0.0197
_diffrn_reflns_limit_h_max 8
_diffrn_reflns_limit_h_min 0
_diffrn_reflns_limit_k_max 9
_diffrn_reflns_limit_k_min -9
_diffrn_reflns_limit_l_max 16
_diffrn_reflns_limit_l_min -16
_diffrn_reflns_number 2856
_diffrn_reflns_theta_full 24.98
_diffrn_reflns_theta_max 24.98
_diffrn_reflns_theta_min 2.53
_diffrn_standards_decay_% 20
_diffrn_standards_interval_time 60
_diffrn_standards_number 3
_exptl_absorpt_coefficient_mu 4.899
_exptl_absorpt_correction_T_max 0.6741
_exptl_absorpt_correction_T_min 0.2384
_exptl_absorpt_correction_type numeric
_exptl_crystal_density_diffrn 1.703
_exptl_crystal_density_method 'not measured'
_exptl_crystal_description plate
_exptl_crystal_F_000 394
_exptl_crystal_size_max 0.42
_exptl_crystal_size_mid 0.34
_exptl_crystal_size_min 0.09
_refine_diff_density_max 1.674
_refine_diff_density_min -1.144
_refine_diff_density_rms 0.117
_refine_ls_extinction_method none
_refine_ls_goodness_of_fit_ref 1.083
_refine_ls_hydrogen_treatment mixed
_refine_ls_matrix_type fullcycle
_refine_ls_number_parameters 187
_refine_ls_number_reflns 2590
_refine_ls_number_restraints 0
_refine_ls_restrained_S_all 1.083
_refine_ls_R_factor_all 0.0263
_refine_ls_R_factor_gt 0.0263
_refine_ls_shift/su_max 0.059
_refine_ls_shift/su_mean 0.003
_refine_ls_structure_factor_coef Fsqd
_refine_ls_weighting_details 'w=1/[\s^2^(Fo^2^)+(0.0566P)^2^+0.0000P] where P=(Fo^2^+2Fc^2^)/3'
_refine_ls_weighting_scheme calc
_refine_ls_wR_factor_gt 0.0660
_refine_ls_wR_factor_ref 0.0660
_reflns_number_gt 2590
_reflns_number_total 2590
_reflns_threshold_expression >2sigma(I)
_cod_depositor_comments
;
The following automatic conversions were performed:

'_refine_ls_weighting_scheme' value 'calc
w=1/[\s^2^(Fo^2^)+(0.0566P)^2^+0.0000P] where P=(Fo^2^+2Fc^2^)/3' was
changed to 'calc'. New tag '_refine_ls_weighting_details' was
created. The value of the new tag was set to
'w=1/[\s^2^(Fo^2^)+(0.0566P)^2^+0.0000P] where P=(Fo^2^+2Fc^2^)/3'.

Automatic conversion script
Id: cif_fix_values 3143 2015-03-26 13:38:13Z robertas 
;
_cod_database_code 4300046

loop_
_symmetry_equiv_pos_as_xyz
'x, y, z'
'-x, -y, -z'

loop_
_atom_site_label
_atom_site_type_symbol
_atom_site_fract_x
_atom_site_fract_y
_atom_site_fract_z
_atom_site_U_iso_or_equiv
_atom_site_adp_type
_atom_site_occupancy
_atom_site_calc_flag
_atom_site_refinement_flags
_atom_site_disorder_assembly
_atom_site_disorder_group
Pt Pt 0.0000 0.0000 0.0000 0.03643(10) Uani 1 d S . .
Cl1 Cl 0.19846(19) -0.04893(17) -0.11569(9) 0.0594(3) Uani 1 d . . .
Cl2 Cl 0.13972(18) 0.27743(13) 0.03928(10) 0.0573(3) Uani 1 d . . .
O1 O 0.4531(5) -0.1138(4) 0.2089(2) 0.0485(7) Uani 1 d . . .
O2 O 0.6175(7) 0.3199(5) 0.5907(3) 0.0717(10) Uani 1 d . . .
N1 N 0.2064(5) -0.0284(4) 0.1110(3) 0.0438(8) Uani 1 d . . .
N2 N 0.4196(6) 0.0175(5) 0.2825(3) 0.0489(8) Uani 1 d . . .
N3 N 0.6608(7) 0.2033(5) 0.5164(3) 0.0577(10) Uani 1 d . . .
C1 C 0.3254(6) -0.1300(5) 0.1238(3) 0.0446(9) Uani 1 d . . .
C2 C 0.5599(6) 0.0482(5) 0.3574(3) 0.0466(9) Uani 1 d . . .
C3 C 0.5266(7) 0.1747(6) 0.4385(3) 0.0520(10) Uani 1 d . . .
C4 C 0.7408(8) -0.0353(8) 0.3654(4) 0.0633(13) Uani 1 d . . .
C5 C 0.3441(10) 0.2561(8) 0.4270(5) 0.0750(16) Uani 1 d . . .
C6 C 0.3501(8) -0.2777(7) 0.0517(4) 0.0572(11) Uani 1 d . . .
O3 O 0.8906(7) 0.3444(7) 0.7509(3) 0.0915(15) Uani 1 d . . .
N4 N 1.1840(7) 0.4856(6) 0.7427(3) 0.0607(10) Uani 1 d . . .
C7 C 1.0648(10) 0.3990(8) 0.7830(4) 0.0748(16) Uani 1 d . . .
C8 C 1.3898(9) 0.5479(9) 0.7873(6) 0.0819(18) Uani 1 d . . .
C9 C 1.1121(12) 0.5317(13) 0.6526(6) 0.121(4) Uani 1 d . . .
H1N H 0.2146 0.0352 0.1511 0.037(13) Uiso 1 d R . .
H2O H 0.6945 0.3044 0.6371 0.24(7) Uiso 1 d R . .
H7 H 1.1453 0.3629 0.8397 0.11(3) Uiso 1 d R . .
H41 H 0.7981 -0.0385 0.3091 0.12(3) Uiso 1 d R . .
H42 H 0.7044 -0.1391 0.3697 0.11(3) Uiso 1 d R . .
H43 H 0.8179 0.0153 0.4184 0.10(3) Uiso 1 d R . .
H51 H 0.3069 0.2859 0.3775 0.20(6) Uiso 1 d R . .
H52 H 0.2078 0.1621 0.4142 0.24(7) Uiso 1 d R . .
H53 H 0.3353 0.3299 0.4780 0.12(3) Uiso 1 d R . .
H61 H 0.2763 -0.2720 -0.0032 0.063(16) Uiso 1 d R . .
H62 H 0.4664 -0.2710 0.0372 0.069(18) Uiso 1 d R . .
H63 H 0.2885 -0.3547 0.0687 0.14(4) Uiso 1 d R . .
H81 H 1.4063 0.5105 0.8540 0.09(2) Uiso 1 d R . .
H82 H 1.3902 0.6645 0.8013 0.12(3) Uiso 1 d R . .
H83 H 1.4709 0.5070 0.7465 0.10(2) Uiso 1 d R . .
H91 H 1.0683 0.6377 0.6610 0.26(8) Uiso 1 d R . .
H92 H 1.2069 0.5277 0.6161 0.14(4) Uiso 1 d R . .
H93 H 0.9937 0.4506 0.6140 0.19(5) Uiso 1 d R . .

loop_
_atom_site_aniso_label
_atom_site_aniso_U_11
_atom_site_aniso_U_22
_atom_site_aniso_U_33
_atom_site_aniso_U_23
_atom_site_aniso_U_13
_atom_site_aniso_U_12
Pt 0.03242(13) 0.04136(14) 0.03143(13) 0.00734(8) 0.00062(8) -0.00259(8)
Cl1 0.0538(6) 0.0798(8) 0.0488(6) 0.0165(5) 0.0176(5) 0.0112(5)
Cl2 0.0522(6) 0.0436(5) 0.0664(7) 0.0099(5) -0.0034(5) -0.0081(4)
O1 0.0443(16) 0.0563(17) 0.0416(16) 0.0125(13) -0.0013(13) 0.0048(13)
O2 0.080(3) 0.073(2) 0.051(2) 0.0016(17) 0.0031(19) -0.0024(19)
N1 0.0414(19) 0.0454(18) 0.0389(19) 0.0056(16) -0.0014(15) 0.0015(14)
N2 0.047(2) 0.053(2) 0.045(2) 0.0151(16) 0.0013(16) 0.0008(16)
N3 0.062(2) 0.058(2) 0.045(2) 0.0088(17) 0.0013(19) -0.0074(18)
C1 0.037(2) 0.051(2) 0.042(2) 0.0126(17) -0.0002(17) -0.0022(17)
C2 0.043(2) 0.052(2) 0.043(2) 0.0202(18) -0.0006(18) -0.0040(17)
C3 0.054(3) 0.052(2) 0.045(2) 0.0175(19) -0.001(2) -0.0060(19)
C4 0.051(3) 0.082(4) 0.052(3) 0.015(2) -0.007(2) 0.009(2)
C5 0.079(4) 0.078(4) 0.062(3) 0.007(3) -0.001(3) 0.021(3)
C6 0.049(3) 0.063(3) 0.055(3) 0.009(2) 0.000(2) 0.009(2)
O3 0.080(3) 0.119(4) 0.059(2) 0.019(2) -0.002(2) -0.031(3)
N4 0.056(2) 0.066(2) 0.058(2) 0.013(2) 0.005(2) 0.0057(19)
C7 0.078(4) 0.089(4) 0.047(3) 0.015(3) -0.002(3) -0.011(3)
C8 0.056(3) 0.090(4) 0.094(5) 0.009(4) 0.008(3) 0.011(3)
C9 0.084(5) 0.175(10) 0.114(7) 0.093(7) 0.000(5) -0.016(6)

loop_
_atom_type_symbol
_atom_type_description
_atom_type_scat_dispersion_real
_atom_type_scat_dispersion_imag
_atom_type_scat_source
C C 0.0033 0.0016 'International Tables Vol C Tables 4.2.6.8 and 6.1.1.4'
H H 0.0000 0.0000 'International Tables Vol C Tables 4.2.6.8 and 6.1.1.4'
N N 0.0061 0.0033 'International Tables Vol C Tables 4.2.6.8 and 6.1.1.4'
O O 0.0106 0.0060 'International Tables Vol C Tables 4.2.6.8 and 6.1.1.4'
Cl Cl 0.1484 0.1585 'International Tables Vol C Tables 4.2.6.8 and 6.1.1.4'
Pt Pt -1.7033 8.3905 'International Tables Vol C Tables 4.2.6.8 and 6.1.1.4'

loop_
_geom_angle_atom_site_label_1
_geom_angle_atom_site_label_2
_geom_angle_atom_site_label_3
_geom_angle
_geom_angle_site_symmetry_1
_geom_angle_site_symmetry_3
_geom_angle_publ_flag
N1 Pt N1 180.0 . 2 ?
N1 Pt Cl1 94.34(11) . . ?
N1 Pt Cl1 85.66(11) 2 . ?
N1 Pt Cl1 85.66(11) . 2 ?
N1 Pt Cl1 94.34(11) 2 2 ?
Cl1 Pt Cl1 180.0 . 2 ?
N1 Pt Cl2 93.80(11) . 2 ?
N1 Pt Cl2 86.20(11) 2 2 ?
Cl1 Pt Cl2 90.52(6) . 2 ?
Cl1 Pt Cl2 89.48(6) 2 2 ?
N1 Pt Cl2 86.20(11) . . ?
N1 Pt Cl2 93.80(11) 2 . ?
Cl1 Pt Cl2 89.48(6) . . ?
Cl1 Pt Cl2 90.52(6) 2 . ?
Cl2 Pt Cl2 180.0 2 . ?
C1 O1 N2 111.7(3) . . ?
C1 N1 Pt 136.0(3) . . ?
C2 N2 O1 110.9(4) . . ?
C3 N3 O2 111.9(5) . . ?
N1 C1 O1 122.2(4) . . ?
N1 C1 C6 127.2(4) . . ?
O1 C1 C6 110.6(4) . . ?
N2 C2 C3 113.3(4) . . ?
N2 C2 C4 124.9(4) . . ?
C3 C2 C4 121.7(4) . . ?
N3 C3 C2 114.9(5) . . ?
N3 C3 C5 125.2(5) . . ?
C2 C3 C5 119.9(4) . . ?
C7 N4 C9 120.5(5) . . ?
C7 N4 C8 123.1(5) . . ?
C9 N4 C8 116.4(6) . . ?
O3 C7 N4 126.9(6) . . ?

loop_
_geom_bond_atom_site_label_1
_geom_bond_atom_site_label_2
_geom_bond_distance
_geom_bond_site_symmetry_2
_geom_bond_publ_flag
Pt N1 2.013(3) . ?
Pt N1 2.013(3) 2 ?
Pt Cl1 2.3098(13) . ?
Pt Cl1 2.3098(13) 2 ?
Pt Cl2 2.3161(13) 2 ?
Pt Cl2 2.3161(13) . ?
O1 C1 1.347(5) . ?
O1 N2 1.426(5) . ?
O2 N3 1.385(6) . ?
N1 C1 1.261(6) . ?
N2 C2 1.278(6) . ?
N3 C3 1.284(6) . ?
C1 C6 1.484(7) . ?
C2 C3 1.469(7) . ?
C2 C4 1.496(7) . ?
C3 C5 1.498(8) . ?
O3 C7 1.215(8) . ?
N4 C7 1.301(8) . ?
N4 C9 1.432(8) . ?
N4 C8 1.448(8) . ?
